data_9014467
loop_
_publ_author_name
'Grice, J. D.'
'Ercit, T. S.'

_publ_section_title
;
 Ordering of Fe and Mg in the tourmaline crystal structure: The correct formula
 Sample: Buergerite 43293
;
_journal_name_full 'Neues Jahrbuch fur Mineralogie, Abhandlungen'
_journal_page_first 245
_journal_page_last 266
_journal_volume 165
_journal_year 1993
_chemical_compound_source 'Mapimi, Durango, Mexico'
_chemical_formula_sum 'Al6.41 B3.1 Ca0.04 F0.74 Fe2.53 H1.35 Mg0.06 Na0.88 O30.26 Si5.83 Ti0.07'
_chemical_name_mineral Fluor-buergerite
_space_group_IT_number 160
_symmetry_space_group_name_Hall 'R 3 -2"'
_symmetry_space_group_name_H-M 'R 3 m :H'
_cell_angle_alpha 90
_cell_angle_beta 90
_cell_angle_gamma 120
_cell_length_a 15.874
_cell_length_b 15.874
_cell_length_c 7.196
_cell_volume 1570.343
_database_code_amcsd 0018787
_exptl_crystal_density_diffrn 3.292
_cod_original_sg_symbol_H-M 'R 3 m'
_cod_original_formula_sum 'Na.88 Ca.04 Fe2.53 Al6.41 Mg.06 Si5.83 B3.1 Ti.07 F.74 O30.26 H1.35'
_cod_database_code 9014467

loop_
_space_group_symop_operation_xyz
x,y,z
2/3+x,1/3+y,1/3+z
1/3+x,2/3+y,2/3+z
x,x-y,z
2/3+x,1/3+x-y,1/3+z
1/3+x,2/3+x-y,2/3+z
-y,-x,z
2/3-y,1/3-x,1/3+z
1/3-y,2/3-x,2/3+z
-x+y,y,z
2/3-x+y,1/3+y,1/3+z
1/3-x+y,2/3+y,2/3+z
-y,x-y,z
2/3-y,1/3+x-y,1/3+z
1/3-y,2/3+x-y,2/3+z
-x+y,-x,z
2/3-x+y,1/3-x,1/3+z
1/3-x+y,2/3-x,2/3+z

loop_
_atom_site_label
_atom_site_fract_x
_atom_site_fract_y
_atom_site_fract_z
_atom_site_occupancy
_atom_site_U_iso_or_equiv
_atom_site_type_symbol
_atom_site_attached_hydrogens
NaX 0.00000 0.00000 0.21540 0.88000 0.02420 Na 0
CaX 0.00000 0.00000 0.21540 0.04000 0.02420 Ca 0
Fe3Y 0.13246 0.06623 0.62230 0.55000 0.01190 Fe 0
AlY 0.13246 0.06623 0.62230 0.30330 0.01190 Al 0
Fe2Y 0.13246 0.06623 0.62230 0.12670 0.01190 Fe 0
MgY 0.13246 0.06623 0.62230 0.02000 0.01190 Mg 0
AlZ 0.29865 0.25865 0.60440 0.91670 0.00670 Al 0
FeZ 0.29865 0.25865 0.60440 0.08330 0.00670 Fe 0
SiT 0.19151 0.19048 0.00000 0.97170 0.00540 Si 0
BT 0.19151 0.19048 0.00000 0.01670 0.00540 B 0
TiT 0.19151 0.19048 0.00000 0.01170 0.00540 Ti 0
B 0.11010 0.22020 0.45230 1.00000 0.00750 B 0
F1 0.00000 0.00000 0.76810 0.74000 0.01810 F 0
O1 0.00000 0.00000 0.76810 0.26000 0.01810 O 0
O2 0.06047 0.12094 0.48630 1.00000 0.00900 O 0
O3 0.26358 0.13179 0.52050 0.55000 0.00900 O 0
O-H3 0.26358 0.13179 0.52050 0.45000 0.00900 O 1
O4 0.09452 0.18904 0.07540 1.00000 0.00940 O 0
O5 0.18232 0.09116 0.08460 1.00000 0.01010 O 0
O6 0.19280 0.18650 0.77510 1.00000 0.00810 O 0
O7 0.28680 0.28600 0.07500 1.00000 0.00770 O 0
O8 0.20950 0.27000 0.43850 1.00000 0.00770 O 0

loop_
_cod_changelog_entry_id
_cod_changelog_entry_author
_cod_changelog_entry_date
_cod_changelog_entry_text
1
;cod-tools version 3.8.0
Id: cif_guess_AMCSD_atom_types 9581 2023-05-17 12:35:41Z saulius
;
2023-05-23T09:24:44+03:00
;Derived atom types and hydrogen counts
from atom names that follow the AMCSD naming convention
(Wat == water, O-H == hydroxyl).
;

loop_
_cod_related_entry_id
_cod_related_entry_database
_cod_related_entry_code
1 AMCSD 0018787

_cell_formula_units_Z 3
